data_2211239
loop_
_publ_author_name
'Guo-Bing Yan'

_publ_section_title
;
 4,4'-(Ethene-1,2-diyl)dipyridinium dinitrate
;
_journal_coeditor_code XU2137
_journal_issue 11
_journal_name_full 'Acta Crystallographica Section E'
_journal_page_first o4942
_journal_page_last o4943
_journal_paper_doi 10.1107/S1600536806040712
_journal_volume 62
_journal_year 2006
_chemical_formula_moiety 'C12 H12 N2 2+ , 2N O3 1-'
_chemical_formula_sum 'C12 H12 N4 O6'
_chemical_formula_weight 308.26
_chemical_name_systematic
;
 ?
;
_space_group_IT_number 14
_symmetry_cell_setting monoclinic
_symmetry_space_group_name_Hall '-P 2yn'
_symmetry_space_group_name_H-M 'P 1 21/n 1'
_atom_sites_solution_hydrogens geom
_atom_sites_solution_primary direct
_atom_sites_solution_secondary difmap
_audit_creation_method SHELXL97
_cell_angle_alpha 90.00
_cell_angle_beta 93.942(2)
_cell_angle_gamma 90.00
_cell_formula_units_Z 2
_cell_length_a 3.7654(5)
_cell_length_b 13.9364(18)
_cell_length_c 12.8879(16)
_cell_measurement_reflns_used 1257
_cell_measurement_temperature 273(2)
_cell_measurement_theta_max 25.6
_cell_measurement_theta_min 2.1
_cell_volume 674.71(15)
_computing_cell_refinement 'SAINT (Bruker, 1999)'
_computing_data_collection 'SMART (Bruker, 1998)'
_computing_data_reduction SAINT
_computing_molecular_graphics 'SHELXTL (Bruker, 1998)'
_computing_publication_material SHELXTL
_computing_structure_refinement 'SHELXL97 (Sheldrick, 1997)'
_computing_structure_solution 'SHELXS97 (Sheldrick, 1997)'
_diffrn_ambient_temperature 273(2)
_diffrn_measured_fraction_theta_full 1.00
_diffrn_measured_fraction_theta_max 1.00
_diffrn_measurement_device_type 'Bruker SMART CCD area detector'
_diffrn_measurement_method '\f and \w scans'
_diffrn_radiation_monochromator graphite
_diffrn_radiation_source 'fine-focus sealed tube'
_diffrn_radiation_type MoK\a
_diffrn_radiation_wavelength 0.71073
_diffrn_reflns_av_R_equivalents 0.040
_diffrn_reflns_av_sigmaI/netI 0.036
_diffrn_reflns_limit_h_max 4
_diffrn_reflns_limit_h_min -4
_diffrn_reflns_limit_k_max 16
_diffrn_reflns_limit_k_min -16
_diffrn_reflns_limit_l_max 14
_diffrn_reflns_limit_l_min -15
_diffrn_reflns_number 3459
_diffrn_reflns_theta_full 25.5
_diffrn_reflns_theta_max 25.5
_diffrn_reflns_theta_min 2.1
_diffrn_standards_number 0
_exptl_absorpt_coefficient_mu 0.124
_exptl_absorpt_correction_type none
_exptl_crystal_colour white
_exptl_crystal_density_diffrn 1.517
_exptl_crystal_density_method 'not measured'
_exptl_crystal_description block
_exptl_crystal_F_000 320
_exptl_crystal_size_max 0.38
_exptl_crystal_size_mid 0.29
_exptl_crystal_size_min 0.25
_refine_diff_density_max 0.23
_refine_diff_density_min -0.14
_refine_ls_extinction_coef none
_refine_ls_extinction_expression Fc^*^=kFc[1+0.001xFc^2^\l^3^/sin(2\q)]^-1/4^
_refine_ls_extinction_method SHELXL
_refine_ls_goodness_of_fit_ref 0.961
_refine_ls_hydrogen_treatment mixed
_refine_ls_matrix_type full
_refine_ls_number_parameters 105
_refine_ls_number_reflns 1257
_refine_ls_number_restraints 0
_refine_ls_restrained_S_all 0.961
_refine_ls_R_factor_all 0.058
_refine_ls_R_factor_gt 0.040
_refine_ls_shift/su_max 0.000
_refine_ls_shift/su_mean 0.000
_refine_ls_structure_factor_coef Fsqd
_refine_ls_weighting_details 'calc w=1/[\s^2^(Fo^2^)+(0.0638P)^2^+0.0484P] where P=(Fo^2^+2Fc^2^)/3'
_refine_ls_weighting_scheme calc
_refine_ls_wR_factor_gt 0.108
_refine_ls_wR_factor_ref 0.118
_reflns_number_gt 879
_reflns_number_total 1257
_reflns_threshold_expression I>2\s(I)
_cod_data_source_file xu2137.cif
_cod_data_source_block I
_cod_original_sg_symbol_H-M 'P 21/n'
_cod_database_code 2211239
_cod_database_fobs_code 2211239

loop_
_symmetry_equiv_pos_as_xyz
'x, y, z'
'-x+1/2, y+1/2, -z+1/2'
'-x, -y, -z'
'x-1/2, -y-1/2, z-1/2'

loop_
_atom_site_type_symbol
_atom_site_label
_atom_site_fract_x
_atom_site_fract_y
_atom_site_fract_z
_atom_site_U_iso_or_equiv
_atom_site_adp_type
_atom_site_calc_flag
_atom_site_refinement_flags
_atom_site_occupancy
C C1 0.2201(5) 0.50227(12) 0.63902(12) 0.0422(4) Uani d . 1
C C8 0.2536(5) 0.59778(13) 0.66872(13) 0.0528(5) Uani d . 1
H H8 0.1642 0.6460 0.6244 0.063 Uiso calc R 1
C C2 0.3516(5) 0.43337(13) 0.70978(14) 0.0528(5) Uani d . 1
H H2 0.3303 0.3686 0.6932 0.063 Uiso calc R 1
C C3 0.5122(5) 0.46055(15) 0.80380(14) 0.0562(5) Uani d . 1
H H3 0.5993 0.4143 0.8509 0.067 Uiso calc R 1
C C4 0.4172(5) 0.62053(14) 0.76265(14) 0.0595(6) Uani d . 1
H H4 0.4412 0.6847 0.7818 0.071 Uiso calc R 1
N N2 0.5434(4) 0.55281(13) 0.82752(11) 0.0549(5) Uani d . 1
C C7 0.0604(5) 0.47144(13) 0.53723(13) 0.0492(5) Uani d . 1
H H7 0.0440 0.4058 0.5249 0.059 Uiso calc R 1
N N3 0.9951(4) 0.30318(11) 0.99810(11) 0.0539(5) Uani d . 1
O O3 1.0551(4) 0.39197(9) 0.99781(9) 0.0650(5) Uani d . 1
O O1 0.8222(5) 0.26699(9) 0.92362(12) 0.0803(5) Uani d . 1
O O2 1.1107(5) 0.25462(10) 1.07290(12) 0.0826(5) Uani d . 1
H H1A 0.675(6) 0.5751(16) 0.8926(18) 0.096(8) Uiso d . 1

loop_
_atom_site_aniso_label
_atom_site_aniso_U_11
_atom_site_aniso_U_22
_atom_site_aniso_U_33
_atom_site_aniso_U_12
_atom_site_aniso_U_13
_atom_site_aniso_U_23
C1 0.0369(9) 0.0539(11) 0.0356(9) -0.0021(8) 0.0006(7) -0.0003(7)
C8 0.0573(12) 0.0526(11) 0.0469(10) 0.0007(9) -0.0071(9) 0.0025(8)
C2 0.0590(12) 0.0504(11) 0.0483(10) 0.0008(9) -0.0018(9) 0.0021(8)
C3 0.0534(12) 0.0715(13) 0.0429(10) 0.0050(10) -0.0023(9) 0.0137(9)
C4 0.0658(14) 0.0573(12) 0.0537(12) 0.0001(10) -0.0081(10) -0.0082(9)
N2 0.0498(10) 0.0773(12) 0.0366(8) -0.0024(8) -0.0040(7) -0.0064(8)
C7 0.0523(12) 0.0517(11) 0.0424(10) -0.0032(8) -0.0046(8) 0.0008(7)
N3 0.0628(11) 0.0461(9) 0.0517(9) 0.0010(8) -0.0051(8) -0.0058(7)
O3 0.0929(11) 0.0449(8) 0.0537(8) -0.0066(7) -0.0215(7) -0.0014(6)
O1 0.0949(12) 0.0607(9) 0.0803(10) -0.0035(8) -0.0292(9) -0.0235(8)
O2 0.1105(14) 0.0610(9) 0.0727(10) 0.0000(8) -0.0193(9) 0.0196(8)

loop_
_atom_type_symbol
_atom_type_description
_atom_type_scat_dispersion_real
_atom_type_scat_dispersion_imag
_atom_type_scat_source
C C 0.0033 0.0016 'International Tables Vol C Tables 4.2.6.8 and 6.1.1.4'
H H 0.0000 0.0000 'International Tables Vol C Tables 4.2.6.8 and 6.1.1.4'
N N 0.0061 0.0033 'International Tables Vol C Tables 4.2.6.8 and 6.1.1.4'
O O 0.0106 0.0060 'International Tables Vol C Tables 4.2.6.8 and 6.1.1.4'

loop_
_geom_angle_atom_site_label_1
_geom_angle_atom_site_label_2
_geom_angle_atom_site_label_3
_geom_angle_site_symmetry_1
_geom_angle
C8 C1 C2 . 117.34(15)
C8 C1 C7 . 123.40(15)
C2 C1 C7 . 119.25(15)
C4 C8 C1 . 119.80(17)
C4 C8 H8 . 120.1
C1 C8 H8 . 120.1
C3 C2 C1 . 120.29(17)
C3 C2 H2 . 119.9
C1 C2 H2 . 119.9
N2 C3 C2 . 119.95(17)
N2 C3 H3 . 120.0
C2 C3 H3 . 120.0
N2 C4 C8 . 121.11(18)
N2 C4 H4 . 119.4
C8 C4 H4 . 119.4
C3 N2 C4 . 121.50(16)
C3 N2 H1A . 121.9(13)
C4 N2 H1A . 116.5(13)
C7 C7 C1 3_566 125.4(2)
C7 C7 H7 3_566 117.3
C1 C7 H7 . 117.3
O1 N3 O2 . 121.64(17)
O1 N3 O3 . 119.11(15)
O2 N3 O3 . 119.25(15)

loop_
_geom_bond_atom_site_label_1
_geom_bond_atom_site_label_2
_geom_bond_site_symmetry_2
_geom_bond_distance
C1 C8 . 1.388(2)
C1 C2 . 1.392(2)
C1 C7 . 1.469(2)
C8 C4 . 1.357(2)
C8 H8 . 0.9300
C2 C3 . 1.370(3)
C2 H2 . 0.9300
C3 N2 . 1.325(3)
C3 H3 . 0.9300
C4 N2 . 1.327(2)
C4 H4 . 0.9300
N2 H1A . 0.99(2)
C7 C7 3_566 1.304(3)
C7 H7 . 0.9300
N3 O1 . 1.2304(18)
N3 O2 . 1.2326(19)
N3 O3 . 1.2579(19)

loop_
_geom_hbond_atom_site_label_D
_geom_hbond_atom_site_label_H
_geom_hbond_atom_site_label_A
_geom_hbond_site_symmetry_A
_geom_hbond_distance_DH
_geom_hbond_distance_HA
_geom_hbond_distance_DA
_geom_hbond_angle_DHA
N2 H1A O3 3_767 0.99(2) 1.74(2) 2.7344(19) 174(2)
C3 H3 O1 . 0.93 2.39 3.283(2) 162
